data_4343575
loop_
_publ_author_name
'Jobic, S.'
'Brec, R.'
'Koo, H.-J.'
'Chateau, C.'
'Leger, J.M.'
'Haines, J.'
'Whangbo Myunghwan'

_publ_section_title
;
 Synthesis and crystal structure determination of a new pressure-induced
 iridium ditelluride phase, m-(Ir Te2), and comparison of the crystal
 structures and relative stabilities of various Ir Te2 polymorphs
;
_journal_name_full 'Inorganic Chemistry'
_journal_page_first 4370
_journal_page_last 4373
_journal_volume 39
_journal_year 2000
_chemical_formula_sum 'Ir Te2'
_space_group_IT_number 12
_symmetry_space_group_name_Hall '-C 2y'
_symmetry_space_group_name_H-M 'C 1 2/m 1'
_cell_angle_alpha 90
_cell_angle_beta 90.818
_cell_angle_gamma 90
_cell_formula_units_Z 6
_cell_length_a 19.975
_cell_length_b 4.0016
_cell_length_c 5.3119
_cell_volume 424.547
_citation_journal_id_ASTM INOCAJ
_cod_data_source_file Jobic_INOCAJ_2000_1124.cif
_cod_data_source_block Ir1Te2
_cod_original_cell_volume 424.5473
_cod_original_formula_sum 'Ir1 Te2'
_cod_database_code 4343575

loop_
_symmetry_equiv_pos_as_xyz
x,y,z
-x,y,-z
-x,-y,-z
x,-y,z
x+1/2,y+1/2,z
-x+1/2,y+1/2,-z
-x+1/2,-y+1/2,-z
x+1/2,-y+1/2,z

loop_
_atom_site_label
_atom_site_type_symbol
_atom_site_fract_x
_atom_site_fract_y
_atom_site_fract_z
_atom_site_occupancy
_atom_site_U_iso_or_equiv
Te1 Te-1 0.4556 0 0.7754 1 0.0
Te3 Te-1 0.3804 0.5 0.2802 1 0.0
Ir2 Ir+3 0.5 0.5 0.5 1 0.0
Ir1 Ir+3 0.3398 0 0.0027 1 0.0
Te2 Te-1 0.2809 0.5 0.7545 1 0.0
